data_7205873
loop_
_publ_author_name
'Ma, Li'
'Qiu, Yong-Cai'
'Peng, Guo'
'Cai, Jin-Biao'
'Deng, Hong'
'Zeller, Matthias'

_publ_section_title
;
 Self-assembly of d--f coordination frameworks based on
 1H-benzimidazole-5-carboxylic acid: synthesis, structure and
 luminescence
;
_journal_issue 11
_journal_name_full CrystEngComm
_journal_page_first 3852
_journal_paper_doi 10.1039/c0ce00923g
_journal_volume 13
_journal_year 2011
_chemical_formula_moiety 'C25 H15 Ag N6 O8 Tb'
_chemical_formula_sum 'C25 H15 Ag N6 O8 Tb'
_chemical_formula_weight 794.22
_chemical_name_systematic
;
?
;
_space_group_IT_number 2
_symmetry_cell_setting triclinic
_symmetry_space_group_name_Hall '-P 1'
_symmetry_space_group_name_H-M 'P -1'
_atom_sites_solution_hydrogens geom
_atom_sites_solution_primary direct
_atom_sites_solution_secondary difmap
_audit_creation_method SHELXL-97
_cell_angle_alpha 61.150(3)
_cell_angle_beta 76.851(3)
_cell_angle_gamma 82.676(4)
_cell_formula_units_Z 2
_cell_length_a 9.742(3)
_cell_length_b 12.158(3)
_cell_length_c 12.383(3)
_cell_measurement_reflns_used 4395
_cell_measurement_temperature 293(2)
_cell_measurement_theta_max 25.20
_cell_measurement_theta_min 1.91
_cell_volume 1250.7(6)
_computing_cell_refinement 'Apex2 (Bruker, 2005)'
_computing_data_collection 'Apex2 (Bruker, 2005)'
_computing_data_reduction 'Apex2 (Bruker, 2005)'
_computing_molecular_graphics 'SHELXTL 6.12'
_computing_publication_material 'SHELXTL 6.12'
_computing_structure_refinement 'SHELXTL 6.12'
_computing_structure_solution 'SHELXTL 6.12 (Bruker, 2000-2003)'
_diffrn_ambient_temperature 293(2)
_diffrn_measured_fraction_theta_full 0.976
_diffrn_measured_fraction_theta_max 0.976
_diffrn_measurement_device_type 'Bruker AXS SMART APEX CCD diffractometer'
_diffrn_measurement_method '\w scans'
_diffrn_radiation_monochromator graphite
_diffrn_radiation_source 'fine-focus sealed tube'
_diffrn_radiation_type MoK\a
_diffrn_radiation_wavelength 0.71073
_diffrn_reflns_av_R_equivalents 0.0284
_diffrn_reflns_av_sigmaI/netI 0.0607
_diffrn_reflns_limit_h_max 11
_diffrn_reflns_limit_h_min -11
_diffrn_reflns_limit_k_max 7
_diffrn_reflns_limit_k_min -14
_diffrn_reflns_limit_l_max 14
_diffrn_reflns_limit_l_min -14
_diffrn_reflns_number 6342
_diffrn_reflns_theta_full 25.20
_diffrn_reflns_theta_max 25.20
_diffrn_reflns_theta_min 1.91
_diffrn_standards_number 0
_exptl_absorpt_coefficient_mu 3.651
_exptl_absorpt_correction_T_max 0.482
_exptl_absorpt_correction_T_min 0.421
_exptl_absorpt_correction_type multi-scan
_exptl_absorpt_process_details 'Apex2 (Bruker, 2005)'
_exptl_crystal_colour yellow
_exptl_crystal_density_diffrn 2.109
_exptl_crystal_density_method 'not measured'
_exptl_crystal_description block
_exptl_crystal_F_000 766
_exptl_crystal_size_max 0.25
_exptl_crystal_size_mid 0.21
_exptl_crystal_size_min 0.20
_refine_diff_density_max 1.416
_refine_diff_density_min -1.404
_refine_diff_density_rms 0.211
_refine_ls_extinction_method none
_refine_ls_goodness_of_fit_ref 1.005
_refine_ls_hydrogen_treatment constr
_refine_ls_matrix_type full
_refine_ls_number_parameters 370
_refine_ls_number_reflns 4395
_refine_ls_number_restraints 0
_refine_ls_restrained_S_all 1.005
_refine_ls_R_factor_all 0.0669
_refine_ls_R_factor_gt 0.0524
_refine_ls_shift/su_max 0.001
_refine_ls_shift/su_mean 0.000
_refine_ls_structure_factor_coef Fsqd
_refine_ls_weighting_details 'calc w=1/[\s^2^(Fo^2^)+(0.0856P)^2^+0.0000P] where P=(Fo^2^+2Fc^2^)/3'
_refine_ls_weighting_scheme calc
_refine_ls_wR_factor_gt 0.1244
_refine_ls_wR_factor_ref 0.1338
_reflns_number_gt 3573
_reflns_number_total 4395
_reflns_threshold_expression >2sigma(I)
_cod_data_source_file c0ce00923g.txt
_cod_data_source_block 5
_cod_original_sg_symbol_Hall '-p 1'
_cod_original_sg_symbol_H-M p-1
_cod_database_code 7205873

loop_
_symmetry_equiv_pos_as_xyz
'x, y, z'
'-x, -y, -z'

loop_
_atom_site_label
_atom_site_type_symbol
_atom_site_fract_x
_atom_site_fract_y
_atom_site_fract_z
_atom_site_U_iso_or_equiv
_atom_site_adp_type
_atom_site_occupancy
_atom_site_symmetry_multiplicity
_atom_site_calc_flag
_atom_site_refinement_flags
_atom_site_disorder_assembly
_atom_site_disorder_group
Ag1 Ag 0.52007(9) 1.34253(7) 0.37099(6) 0.0455(2) Uani 1 1 d . . .
Tb1 Tb 0.17390(4) 0.97951(4) 0.07203(3) 0.02494(16) Uani 1 1 d . . .
C1 C 0.2202(8) 0.7562(8) 0.0471(7) 0.0273(18) Uani 1 1 d . . .
C2 C 0.2455(9) 0.6398(8) 0.0321(8) 0.0305(19) Uani 1 1 d . . .
C3 C 0.1842(10) 0.5266(9) 0.1302(9) 0.040(2) Uani 1 1 d . . .
H3 H 0.1229 0.5275 0.1994 0.048 Uiso 1 1 calc R . .
C4 C 0.2129(10) 0.4152(9) 0.1258(8) 0.043(2) Uani 1 1 d . . .
H4 H 0.1723 0.3407 0.1904 0.051 Uiso 1 1 calc R . .
C5 C 0.3055(10) 0.4187(8) 0.0201(8) 0.034(2) Uani 1 1 d . . .
C6 C 0.3613(9) 0.5316(8) -0.0811(8) 0.033(2) Uani 1 1 d . . .
C7 C 0.3326(9) 0.6449(9) -0.0757(8) 0.034(2) Uani 1 1 d . . .
H7 H 0.3703 0.7201 -0.1415 0.041 Uiso 1 1 calc R . .
C8 C 0.4433(10) 0.3856(9) -0.1292(9) 0.038(2) Uani 1 1 d . . .
H8 H 0.4929 0.3426 -0.1714 0.046 Uiso 1 1 calc R . .
C9 C 0.0993(9) 1.1918(8) -0.1404(8) 0.0320(19) Uani 1 1 d . . .
C10 C 0.1367(8) 1.2953(8) -0.2711(8) 0.0310(19) Uani 1 1 d . . .
C11 C 0.1040(9) 1.2908(9) -0.3727(8) 0.035(2) Uani 1 1 d . . .
H11 H 0.0586 1.2210 -0.3586 0.042 Uiso 1 1 calc R . .
C12 C 0.1374(10) 1.3875(9) -0.4941(8) 0.040(2) Uani 1 1 d . . .
H12 H 0.1133 1.3850 -0.5613 0.048 Uiso 1 1 calc R . .
C13 C 0.2079(9) 1.4878(9) -0.5111(8) 0.035(2) Uani 1 1 d . . .
C14 C 0.2469(9) 1.4928(8) -0.4104(8) 0.035(2) Uani 1 1 d . . .
C15 C 0.2070(10) 1.3974(8) -0.2895(8) 0.037(2) Uani 1 1 d . . .
H15 H 0.2268 1.4014 -0.2215 0.044 Uiso 1 1 calc R . .
C16 C 0.3186(12) 1.6626(10) -0.5779(9) 0.052(3) Uani 1 1 d . . .
H16 H 0.3578 1.7410 -0.6324 0.063 Uiso 1 1 calc R . .
C17 C 0.1998(9) 1.0105(8) 0.2759(8) 0.033(2) Uani 1 1 d . . .
C18 C 0.2288(9) 1.0072(8) 0.3918(7) 0.031(2) Uani 1 1 d . . .
C19 C 0.1677(10) 0.9121(9) 0.5096(8) 0.042(2) Uani 1 1 d . . .
H19 H 0.1108 0.8535 0.5142 0.051 Uiso 1 1 calc R . .
C20 C 0.1915(10) 0.9046(9) 0.6202(8) 0.041(2) Uani 1 1 d . . .
H20 H 0.1515 0.8425 0.6990 0.049 Uiso 1 1 calc R . .
C21 C 0.2780(10) 0.9949(8) 0.6061(8) 0.033(2) Uani 1 1 d . . .
C22 C 0.3369(9) 1.0898(8) 0.4898(7) 0.0301(19) Uani 1 1 d . . .
C23 C 0.3135(9) 1.0959(8) 0.3795(7) 0.0313(19) Uani 1 1 d . . .
H23 H 0.3540 1.1579 0.3008 0.038 Uiso 1 1 calc R . .
C24 C 0.4001(10) 1.1176(9) 0.6307(8) 0.037(2) Uani 1 1 d . . .
H24 H 0.4399 1.1518 0.6691 0.045 Uiso 1 1 calc R . .
C25 C 0.5072(9) 0.9412(8) 0.0631(7) 0.0267(18) Uani 1 1 d . . .
N1 N 0.3597(8) 0.3278(7) -0.0152(7) 0.0377(18) Uani 1 1 d . . .
H1 H 0.3432 0.2488 0.0277 0.045 Uiso 1 1 calc R . .
N2 N 0.4486(8) 0.5081(7) -0.1756(6) 0.0347(17) Uani 1 1 d . . .
N3 N 0.2554(8) 1.5993(7) -0.6151(7) 0.043(2) Uani 1 1 d . . .
H3A H 0.2458 1.6236 -0.6908 0.051 Uiso 1 1 calc R . .
N4 N 0.3204(9) 1.6030(8) -0.4555(7) 0.052(2) Uani 1 1 d . . .
N5 N 0.4152(8) 1.1662(7) 0.5074(6) 0.0350(17) Uani 1 1 d . . .
N6 N 0.3221(8) 1.0144(7) 0.6948(6) 0.0366(18) Uani 1 1 d . . .
H6 H 0.3029 0.9690 0.7750 0.044 Uiso 1 1 calc R . .
O1 O 0.1750(6) 0.7458(5) 0.1552(5) 0.0286(13) Uani 1 1 d . . .
O2 O 0.2478(7) 0.8633(5) -0.0472(5) 0.0365(14) Uani 1 1 d . . .
O3 O 0.0650(6) 1.0839(5) -0.1261(5) 0.0287(13) Uani 1 1 d . . .
O4 O 0.1090(6) 1.2009(5) -0.0476(5) 0.0308(13) Uani 1 1 d . . .
O5 O 0.2535(7) 1.0931(6) 0.1679(5) 0.0426(17) Uani 1 1 d . . .
O6 O 0.1273(7) 0.9228(6) 0.2892(5) 0.0391(15) Uani 1 1 d . . .
O7 O 0.3971(6) 0.8868(6) 0.1339(5) 0.0363(14) Uani 1 1 d . . .
O8 O 0.6294(6) 0.9088(6) 0.0854(5) 0.0336(14) Uani 1 1 d . . .

loop_
_atom_site_aniso_label
_atom_site_aniso_U_11
_atom_site_aniso_U_22
_atom_site_aniso_U_33
_atom_site_aniso_U_23
_atom_site_aniso_U_13
_atom_site_aniso_U_12
Ag1 0.0698(5) 0.0333(4) 0.0306(4) -0.0130(3) 0.0010(3) -0.0196(4)
Tb1 0.0338(2) 0.0212(2) 0.0180(2) -0.00548(17) -0.00499(15) -0.01019(16)
C1 0.028(4) 0.030(5) 0.023(4) -0.011(4) -0.007(3) -0.002(4)
C2 0.046(5) 0.021(4) 0.026(4) -0.010(4) -0.008(4) -0.006(4)
C3 0.049(6) 0.032(5) 0.036(5) -0.017(4) 0.003(4) -0.007(4)
C4 0.062(6) 0.026(5) 0.029(5) -0.008(4) 0.005(4) -0.016(5)
C5 0.050(5) 0.018(4) 0.035(5) -0.010(4) -0.007(4) -0.014(4)
C6 0.046(5) 0.024(5) 0.028(5) -0.008(4) -0.010(4) -0.008(4)
C7 0.046(5) 0.033(5) 0.026(4) -0.013(4) -0.006(4) -0.009(4)
C8 0.054(6) 0.026(5) 0.040(5) -0.020(4) -0.004(4) -0.006(4)
C9 0.036(5) 0.025(5) 0.031(5) -0.007(4) -0.010(4) -0.002(4)
C10 0.031(4) 0.023(5) 0.026(4) 0.001(4) -0.005(3) -0.013(4)
C11 0.040(5) 0.029(5) 0.034(5) -0.014(4) 0.000(4) -0.011(4)
C12 0.052(6) 0.042(6) 0.025(5) -0.009(4) -0.012(4) -0.013(5)
C13 0.043(5) 0.035(5) 0.021(4) -0.007(4) -0.005(4) -0.012(4)
C14 0.046(5) 0.023(5) 0.026(4) 0.000(4) -0.006(4) -0.018(4)
C15 0.055(6) 0.030(5) 0.030(5) -0.012(4) -0.013(4) -0.009(4)
C16 0.078(7) 0.034(6) 0.034(5) 0.001(5) -0.018(5) -0.026(5)
C17 0.046(5) 0.031(5) 0.024(4) -0.013(4) -0.006(4) -0.007(4)
C18 0.044(5) 0.032(5) 0.018(4) -0.011(4) -0.005(3) -0.006(4)
C19 0.056(6) 0.040(6) 0.030(5) -0.014(5) -0.006(4) -0.017(5)
C20 0.057(6) 0.042(6) 0.019(4) -0.010(4) 0.003(4) -0.028(5)
C21 0.052(5) 0.030(5) 0.024(4) -0.017(4) -0.007(4) -0.004(4)
C22 0.040(5) 0.028(5) 0.023(4) -0.011(4) -0.005(4) -0.005(4)
C23 0.050(5) 0.023(5) 0.019(4) -0.007(4) -0.003(4) -0.016(4)
C24 0.054(6) 0.034(5) 0.025(4) -0.011(4) -0.010(4) -0.014(5)
C25 0.035(5) 0.025(5) 0.021(4) -0.010(4) -0.001(3) -0.013(4)
N1 0.054(5) 0.019(4) 0.041(4) -0.013(4) -0.011(4) -0.005(4)
N2 0.052(5) 0.028(4) 0.028(4) -0.015(3) -0.006(3) -0.011(4)
N3 0.054(5) 0.037(5) 0.026(4) -0.001(4) -0.012(3) -0.018(4)
N4 0.076(6) 0.037(5) 0.033(4) 0.003(4) -0.021(4) -0.034(4)
N5 0.053(5) 0.032(4) 0.022(4) -0.012(3) -0.006(3) -0.011(4)
N6 0.053(5) 0.041(5) 0.015(3) -0.010(3) -0.005(3) -0.018(4)
O1 0.041(3) 0.024(3) 0.017(3) -0.005(2) -0.003(2) -0.011(3)
O2 0.062(4) 0.023(3) 0.020(3) -0.008(3) -0.002(3) -0.005(3)
O3 0.040(3) 0.019(3) 0.023(3) -0.004(2) -0.005(2) -0.013(3)
O4 0.045(3) 0.023(3) 0.021(3) -0.006(3) -0.007(2) -0.007(3)
O5 0.083(5) 0.026(3) 0.019(3) -0.003(3) -0.013(3) -0.029(3)
O6 0.057(4) 0.039(4) 0.028(3) -0.017(3) -0.004(3) -0.025(3)
O7 0.044(4) 0.031(4) 0.028(3) -0.006(3) -0.009(3) -0.009(3)
O8 0.038(3) 0.032(3) 0.023(3) -0.005(3) -0.009(2) -0.004(3)

loop_
_atom_type_symbol
_atom_type_description
_atom_type_scat_dispersion_real
_atom_type_scat_dispersion_imag
_atom_type_scat_source
C C 0.0033 0.0016 'International Tables Vol C Tables 4.2.6.8 and 6.1.1.4'
H H 0.0000 0.0000 'International Tables Vol C Tables 4.2.6.8 and 6.1.1.4'
N N 0.0061 0.0033 'International Tables Vol C Tables 4.2.6.8 and 6.1.1.4'
O O 0.0106 0.0060 'International Tables Vol C Tables 4.2.6.8 and 6.1.1.4'
Ag Ag -0.8971 1.1015 'International Tables Vol C Tables 4.2.6.8 and 6.1.1.4'
Tb Tb -0.1723 4.1537 'International Tables Vol C Tables 4.2.6.8 and 6.1.1.4'

loop_
_geom_angle_atom_site_label_1
_geom_angle_atom_site_label_2
_geom_angle_atom_site_label_3
_geom_angle
_geom_angle_site_symmetry_1
_geom_angle_site_symmetry_3
_geom_angle_publ_flag
N5 Ag1 N2 145.5(3) . 2_675 ?
N5 Ag1 N4 112.0(3) . 2_685 ?
N2 Ag1 N4 102.3(3) 2_675 2_685 ?
O6 Tb1 O3 80.68(19) . 2_575 ?
O6 Tb1 O8 128.11(19) . 2_675 ?
O3 Tb1 O8 149.29(19) 2_575 2_675 ?
O6 Tb1 O7 77.4(2) . . ?
O3 Tb1 O7 137.60(19) 2_575 . ?
O8 Tb1 O7 67.99(19) 2_675 . ?
O6 Tb1 O2 134.3(2) . . ?
O3 Tb1 O2 92.4(2) 2_575 . ?
O8 Tb1 O2 75.0(2) 2_675 . ?
O7 Tb1 O2 78.2(2) . . ?
O6 Tb1 O4 109.1(2) . . ?
O3 Tb1 O4 92.19(19) 2_575 . ?
O8 Tb1 O4 69.9(2) 2_675 . ?
O7 Tb1 O4 129.19(19) . . ?
O2 Tb1 O4 116.29(18) . . ?
O6 Tb1 O5 53.84(19) . . ?
O3 Tb1 O5 121.1(2) 2_575 . ?
O8 Tb1 O5 78.6(2) 2_675 . ?
O7 Tb1 O5 71.7(2) . . ?
O2 Tb1 O5 145.6(2) . . ?
O4 Tb1 O5 73.34(19) . . ?
O6 Tb1 O1 82.72(19) . . ?
O3 Tb1 O1 72.02(18) 2_575 . ?
O8 Tb1 O1 117.19(19) 2_675 . ?
O7 Tb1 O1 69.56(19) . . ?
O2 Tb1 O1 52.60(18) . . ?
O4 Tb1 O1 158.88(18) . . ?
O5 Tb1 O1 126.64(18) . . ?
O6 Tb1 O3 143.5(2) . . ?
O3 Tb1 O3 70.6(2) 2_575 . ?
O8 Tb1 O3 78.75(17) 2_675 . ?
O7 Tb1 O3 139.10(18) . . ?
O2 Tb1 O3 70.48(19) . . ?
O4 Tb1 O3 51.92(17) . . ?
O5 Tb1 O3 125.06(19) . . ?
O1 Tb1 O3 108.25(17) . . ?
O1 C1 O2 120.5(8) . . ?
O1 C1 C2 119.0(7) . . ?
O2 C1 C2 120.5(7) . . ?
C7 C2 C3 121.7(8) . . ?
C7 C2 C1 119.3(8) . . ?
C3 C2 C1 119.1(7) . . ?
C4 C3 C2 121.5(8) . . ?
C4 C3 H3 119.2 . . ?
C2 C3 H3 119.2 . . ?
C3 C4 C5 117.1(8) . . ?
C3 C4 H4 121.5 . . ?
C5 C4 H4 121.5 . . ?
N1 C5 C4 133.3(8) . . ?
N1 C5 C6 104.7(8) . . ?
C4 C5 C6 122.0(8) . . ?
C7 C6 C5 120.6(8) . . ?
C7 C6 N2 129.3(8) . . ?
C5 C6 N2 110.0(8) . . ?
C2 C7 C6 117.0(8) . . ?
C2 C7 H7 121.5 . . ?
C6 C7 H7 121.5 . . ?
N2 C8 N1 114.2(8) . . ?
N2 C8 H8 122.9 . . ?
N1 C8 H8 122.9 . . ?
O4 C9 O3 119.4(8) . . ?
O4 C9 C10 122.8(8) . . ?
O3 C9 C10 117.5(7) . . ?
C15 C10 C11 120.4(8) . . ?
C15 C10 C9 117.9(7) . . ?
C11 C10 C9 121.7(8) . . ?
C12 C11 C10 121.8(8) . . ?
C12 C11 H11 119.1 . . ?
C10 C11 H11 119.1 . . ?
C13 C12 C11 117.1(8) . . ?
C13 C12 H12 121.4 . . ?
C11 C12 H12 121.4 . . ?
C12 C13 N3 133.5(8) . . ?
C12 C13 C14 122.3(8) . . ?
N3 C13 C14 104.2(7) . . ?
C15 C14 N4 130.9(8) . . ?
C15 C14 C13 119.2(8) . . ?
N4 C14 C13 109.9(7) . . ?
C14 C15 C10 119.0(8) . . ?
C14 C15 H15 120.5 . . ?
C10 C15 H15 120.5 . . ?
N4 C16 N3 113.7(9) . . ?
N4 C16 H16 123.2 . . ?
N3 C16 H16 123.2 . . ?
O5 C17 O6 120.6(7) . . ?
O5 C17 C18 120.8(8) . . ?
O6 C17 C18 118.5(7) . . ?
C23 C18 C19 122.2(7) . . ?
C23 C18 C17 119.5(7) . . ?
C19 C18 C17 118.3(8) . . ?
C20 C19 C18 120.7(9) . . ?
C20 C19 H19 119.7 . . ?
C18 C19 H19 119.7 . . ?
C21 C20 C19 116.4(8) . . ?
C21 C20 H20 121.8 . . ?
C19 C20 H20 121.8 . . ?
C22 C21 C20 123.0(7) . . ?
C22 C21 N6 105.9(7) . . ?
C20 C21 N6 131.1(8) . . ?
C21 C22 N5 109.1(7) . . ?
C21 C22 C23 120.2(8) . . ?
N5 C22 C23 130.8(8) . . ?
C18 C23 C22 117.6(8) . . ?
C18 C23 H23 121.2 . . ?
C22 C23 H23 121.2 . . ?
N5 C24 N6 113.4(8) . . ?
N5 C24 H24 123.3 . . ?
N6 C24 H24 123.3 . . ?
O7 C25 O8 125.5(7) . . ?
O7 C25 C25 117.6(9) . 2_675 ?
O8 C25 C25 117.0(8) . 2_675 ?
C8 N1 C5 107.5(7) . . ?
C8 N1 H1 126.3 . . ?
C5 N1 H1 126.3 . . ?
C8 N2 C6 103.7(7) . . ?
C8 N2 Ag1 130.4(6) . 2_675 ?
C6 N2 Ag1 119.4(6) . 2_675 ?
C16 N3 C13 108.3(7) . . ?
C16 N3 H3A 125.9 . . ?
C13 N3 H3A 125.9 . . ?
C16 N4 C14 103.9(7) . . ?
C16 N4 Ag1 121.5(6) . 2_685 ?
C14 N4 Ag1 131.8(6) . 2_685 ?
C24 N5 C22 105.0(7) . . ?
C24 N5 Ag1 124.6(6) . . ?
C22 N5 Ag1 130.0(5) . . ?
C24 N6 C21 106.6(7) . . ?
C24 N6 H6 126.7 . . ?
C21 N6 H6 126.7 . . ?
C1 O1 Tb1 92.0(5) . . ?
C1 O2 Tb1 94.9(5) . . ?
C9 O3 Tb1 122.7(5) . 2_575 ?
C9 O3 Tb1 86.9(4) . . ?
Tb1 O3 Tb1 109.4(2) 2_575 . ?
C9 O4 Tb1 94.3(5) . . ?
C17 O5 Tb1 90.3(5) . . ?
C17 O6 Tb1 95.0(5) . . ?
C25 O7 Tb1 118.0(5) . . ?
C25 O8 Tb1 119.2(5) . 2_675 ?

loop_
_geom_bond_atom_site_label_1
_geom_bond_atom_site_label_2
_geom_bond_distance
_geom_bond_site_symmetry_2
_geom_bond_publ_flag
Ag1 N5 2.184(7) . ?
Ag1 N2 2.193(7) 2_675 ?
Ag1 N4 2.371(7) 2_685 ?
Tb1 O6 2.377(6) . ?
Tb1 O3 2.390(5) 2_575 ?
Tb1 O8 2.393(6) 2_675 ?
Tb1 O7 2.425(6) . ?
Tb1 O2 2.442(6) . ?
Tb1 O4 2.446(6) . ?
Tb1 O5 2.488(5) . ?
Tb1 O1 2.511(6) . ?
Tb1 O3 2.567(5) . ?
C1 O1 1.259(9) . ?
C1 O2 1.270(10) . ?
C1 C2 1.497(11) . ?
C2 C7 1.387(12) . ?
C2 C3 1.412(12) . ?
C3 C4 1.372(13) . ?
C3 H3 0.9300 . ?
C4 C5 1.395(12) . ?
C4 H4 0.9300 . ?
C5 N1 1.380(11) . ?
C5 C6 1.404(12) . ?
C6 C7 1.400(12) . ?
C6 N2 1.409(11) . ?
C7 H7 0.9300 . ?
C8 N2 1.316(11) . ?
C8 N1 1.348(11) . ?
C8 H8 0.9300 . ?
C9 O4 1.231(10) . ?
C9 O3 1.312(10) . ?
C9 C10 1.490(11) . ?
C10 C15 1.391(12) . ?
C10 C11 1.391(12) . ?
C11 C12 1.385(12) . ?
C11 H11 0.9300 . ?
C12 C13 1.380(13) . ?
C12 H12 0.9300 . ?
C13 N3 1.384(11) . ?
C13 C14 1.413(12) . ?
C14 C15 1.383(12) . ?
C14 N4 1.399(11) . ?
C15 H15 0.9300 . ?
C16 N4 1.332(12) . ?
C16 N3 1.332(12) . ?
C16 H16 0.9300 . ?
C17 O5 1.261(10) . ?
C17 O6 1.277(10) . ?
C17 C18 1.506(11) . ?
C18 C23 1.371(11) . ?
C18 C19 1.405(12) . ?
C19 C20 1.398(12) . ?
C19 H19 0.9300 . ?
C20 C21 1.388(12) . ?
C20 H20 0.9300 . ?
C21 C22 1.387(12) . ?
C21 N6 1.393(10) . ?
C22 N5 1.394(11) . ?
C22 C23 1.401(11) . ?
C23 H23 0.9300 . ?
C24 N5 1.324(10) . ?
C24 N6 1.338(11) . ?
C24 H24 0.9300 . ?
C25 O7 1.245(9) . ?
C25 O8 1.254(10) . ?
C25 C25 1.549(15) 2_675 ?
N1 H1 0.8600 . ?
N2 Ag1 2.193(7) 2_675 ?
N3 H3A 0.8600 . ?
N4 Ag1 2.371(7) 2_685 ?
N6 H6 0.8600 . ?
O3 Tb1 2.390(5) 2_575 ?
O8 Tb1 2.393(6) 2_675 ?
